data_1566749
loop_
_publ_author_name
'Peng, Hang'
'Qi, Jun-Chao'
'Song, Xian-Jiang'
'Xiong, Ren-Gen'
'Liao, Wei-Qiang'

_publ_section_title
;
 An Unprecedented Azobenzene-Based Organic Single-Component Ferroelectric
;
_journal_name_full 'Chemical Science'
_journal_paper_doi 10.1039/D2SC00689H
_journal_year 2022
_chemical_formula_moiety 'C12 H4 F6 N2'
_chemical_formula_sum 'C12 H4 F6 N2'
_chemical_formula_weight 290.17
_space_group_crystal_system monoclinic
_space_group_IT_number 14
_space_group_name_Hall '-P 2yn'
_space_group_name_H-M_alt 'P 1 21/n 1'
_atom_sites_solution_hydrogens geom
_atom_sites_solution_primary dual
_audit_creation_date 2021-11-14
_audit_creation_method
;
Olex2 1.3
(compiled 2020.11.12 svn.r5f609507 for OlexSys, GUI svn.r6272)
;
_audit_update_record
;
2022-01-24 deposited with the CCDC.	2022-04-05 downloaded from the CCDC.
;
_cell_angle_alpha 90
_cell_angle_beta 97.270(6)
_cell_angle_gamma 90
_cell_formula_units_Z 2
_cell_length_a 4.4870(3)
_cell_length_b 9.3652(6)
_cell_length_c 13.1716(8)
_cell_measurement_reflns_used 1296
_cell_measurement_temperature 298(2)
_cell_measurement_theta_max 23.2210
_cell_measurement_theta_min 2.6600
_cell_volume 549.04(6)
_computing_cell_refinement 'CrysAlisPro 1.171.40.60a (Rigaku OD, 2019)'
_computing_data_collection 'CrysAlisPro 1.171.40.60a (Rigaku OD, 2019)'
_computing_data_reduction 'CrysAlisPro 1.171.40.60a (Rigaku OD, 2019)'
_computing_molecular_graphics 'Olex2 1.3 (Dolomanov et al., 2009)'
_computing_publication_material 'Olex2 1.3 (Dolomanov et al., 2009)'
_computing_structure_refinement 'SHELXL 2017/1 (Sheldrick, 2015)'
_computing_structure_solution 'SHELXT 2014/5 (Sheldrick, 2014)'
_diffrn_ambient_temperature 298(2)
_diffrn_detector 'Hybrid Pixel Array Detector'
_diffrn_detector_area_resol_mean 10.0000
_diffrn_measured_fraction_theta_full 0.997
_diffrn_measured_fraction_theta_max 0.948
_diffrn_measurement_details
;
List of Runs (angles in degrees, time in seconds):

  # Type    Start    End  Width  t~exp~   \w     \q     \k     \f   Frames
#--------------------------------------------------------------------------
  1  \w    -29.00  43.00   0.50    2.00    --   20.00  54.00  60.00  144
  2  \w    -74.00  34.00   0.50    2.00    --   20.00  54.00  90.00  216
  3  \w     42.00  68.00   0.50    2.00    --   20.00  54.00  90.00   52
  4  \w    -72.00 -27.00   0.50    2.00    --   20.00  54.00   0.00   90
  5  \w     34.00 110.00   0.50    2.00    --   20.00  54.00   0.00  152
  6  \w    -30.00  -5.00   0.50    2.00    --   20.00  54.00-150.00   50
  7  \w     82.00 107.00   0.50    2.00    --   20.00  54.00-150.00   50
  8  \w    -69.00  44.00   0.50    2.00    --   20.00  54.00 -30.00  226
;
_diffrn_measurement_device 'two-circle diffractometer'
_diffrn_measurement_device_type 'XtaLAB Mini II'
_diffrn_measurement_method '\w scans'
_diffrn_orient_matrix_type 'CrysAlisPro convention (1999,Acta A55,543-557)'
_diffrn_orient_matrix_UB_11 -0.0630564000
_diffrn_orient_matrix_UB_12 -0.0473783000
_diffrn_orient_matrix_UB_13 -0.0389106000
_diffrn_orient_matrix_UB_21 -0.0584879000
_diffrn_orient_matrix_UB_22 0.0590012000
_diffrn_orient_matrix_UB_23 -0.0299425000
_diffrn_orient_matrix_UB_31 0.1342088000
_diffrn_orient_matrix_UB_32 0.0034979000
_diffrn_orient_matrix_UB_33 -0.0231226000
_diffrn_radiation_monochromator graphite
_diffrn_radiation_probe x-ray
_diffrn_radiation_type 'Mo K\a'
_diffrn_radiation_wavelength 0.71073
_diffrn_reflns_av_R_equivalents 0.0278
_diffrn_reflns_av_unetI/netI 0.0424
_diffrn_reflns_Laue_measured_fraction_full 0.997
_diffrn_reflns_Laue_measured_fraction_max 0.948
_diffrn_reflns_limit_h_max 6
_diffrn_reflns_limit_h_min -6
_diffrn_reflns_limit_k_max 13
_diffrn_reflns_limit_k_min -12
_diffrn_reflns_limit_l_max 18
_diffrn_reflns_limit_l_min -16
_diffrn_reflns_number 4448
_diffrn_reflns_point_group_measured_fraction_full 0.997
_diffrn_reflns_point_group_measured_fraction_max 0.948
_diffrn_reflns_theta_full 25.242
_diffrn_reflns_theta_max 30.107
_diffrn_reflns_theta_min 2.676
_diffrn_source 'fine-focus sealed X-ray tube'
_diffrn_source_type 'Rigaku (Mo) X-ray Source'
_exptl_absorpt_coefficient_mu 0.178
_exptl_absorpt_correction_T_max 1.00000
_exptl_absorpt_correction_T_min 0.52346
_exptl_absorpt_correction_type multi-scan
_exptl_absorpt_process_details
;
CrysAlisPro 1.171.40.60a (Rigaku Oxford Diffraction, 2019)
Empirical absorption correction using spherical harmonics,
 implemented in SCALE3 ABSPACK scaling algorithm.
;
_exptl_crystal_colour yellow
_exptl_crystal_colour_primary yellow
_exptl_crystal_density_diffrn 1.755
_exptl_crystal_description prism
_exptl_crystal_F_000 288
_exptl_crystal_size_max 0.08
_exptl_crystal_size_mid 0.05
_exptl_crystal_size_min 0.05
_refine_diff_density_max 0.173
_refine_diff_density_min -0.203
_refine_diff_density_rms 0.052
_refine_ls_extinction_method none
_refine_ls_goodness_of_fit_ref 1.018
_refine_ls_hydrogen_treatment constr
_refine_ls_matrix_type full
_refine_ls_number_parameters 91
_refine_ls_number_reflns 1540
_refine_ls_number_restraints 0
_refine_ls_restrained_S_all 1.018
_refine_ls_R_factor_all 0.0915
_refine_ls_R_factor_gt 0.0485
_refine_ls_shift/su_max 0.000
_refine_ls_shift/su_mean 0.000
_refine_ls_structure_factor_coef Fsqd
_refine_ls_weighting_details 'w=1/[\s^2^(Fo^2^)+(0.0612P)^2^+0.0396P] where P=(Fo^2^+2Fc^2^)/3'
_refine_ls_weighting_scheme calc
_refine_ls_wR_factor_gt 0.1165
_refine_ls_wR_factor_ref 0.1367
_reflns_Friedel_coverage 0.000
_reflns_number_gt 892
_reflns_number_total 1540
_reflns_threshold_expression 'I > 2\s(I)'
_cod_data_source_file d2sc00689h2.cif
_cod_data_source_block 246_az_298k
_cod_database_code 1566749
_shelx_shelxl_version_number 2017/1
_chemical_oxdiff_formula 'C H N F'
_shelx_space_group_comment
;
The symmetry employed for this shelxl refinement is uniquely defined
by the following loop, which should always be used as a source of
symmetry information in preference to the above space-group names.
They are only intended as comments.
;
_shelx_estimated_absorpt_t_max 0.991
_shelx_estimated_absorpt_t_min 0.986
_reflns_odcompleteness_completeness 99.09
_reflns_odcompleteness_iscentric 1
_reflns_odcompleteness_theta 26.32
_olex2_refinement_description
;
1.a Aromatic/amide H refined with riding coordinates:
 C008(H008), C00A(H00A)
;
_olex2_submission_special_instructions 'No special instructions were received'
_oxdiff_exptl_absorpt_empirical_details
;
Empirical correction (ABSPACK) includes:
- Absorption correction using spherical harmonics
- Frame scaling
;
_oxdiff_exptl_absorpt_empirical_full_max 1.151
_oxdiff_exptl_absorpt_empirical_full_min 0.720

loop_
_space_group_symop_operation_xyz
'x, y, z'
'-x+1/2, y+1/2, -z+1/2'
'-x, -y, -z'
'x-1/2, -y-1/2, z-1/2'

loop_
_atom_site_label
_atom_site_type_symbol
_atom_site_fract_x
_atom_site_fract_y
_atom_site_fract_z
_atom_site_U_iso_or_equiv
_atom_site_adp_type
_atom_site_occupancy
_atom_site_site_symmetry_order
_atom_site_calc_flag
_atom_site_refinement_flags_posn
_atom_site_refinement_flags_adp
_atom_site_refinement_flags_occupancy
_atom_site_disorder_assembly
_atom_site_disorder_group
F001 F 0.3676(3) 0.31724(14) 0.62408(8) 0.0634(4) Uani 1 1 d . . . . .
F002 F 0.1650(3) 0.42580(13) 0.27048(9) 0.0650(4) Uani 1 1 d . . . . .
F003 F 0.8326(3) 0.05644(12) 0.38425(11) 0.0654(4) Uani 1 1 d . . . . .
N004 N 0.0426(4) 0.49321(18) 0.45692(12) 0.0437(4) Uani 1 1 d . . . . .
C005 C 0.2456(4) 0.37696(19) 0.44786(13) 0.0356(4) Uani 1 1 d . . . . .
C006 C 0.4004(4) 0.2923(2) 0.52480(14) 0.0399(5) Uani 1 1 d . . . . .
C007 C 0.3068(4) 0.3468(2) 0.34798(14) 0.0414(5) Uani 1 1 d . . . . .
C008 C 0.5981(4) 0.18471(19) 0.50590(15) 0.0438(5) Uani 1 1 d . . . . .
H008 H 0.698287 0.130414 0.558675 0.053 Uiso 1 1 calc R U . . .
C009 C 0.6394(4) 0.16181(19) 0.40491(16) 0.0443(5) Uani 1 1 d . . . . .
C00A C 0.4974(4) 0.2400(2) 0.32430(15) 0.0471(5) Uani 1 1 d . . . . .
H00A H 0.528766 0.221489 0.257094 0.057 Uiso 1 1 calc R U . . .

loop_
_atom_site_aniso_label
_atom_site_aniso_U_11
_atom_site_aniso_U_22
_atom_site_aniso_U_33
_atom_site_aniso_U_23
_atom_site_aniso_U_13
_atom_site_aniso_U_12
F001 0.0808(9) 0.0727(9) 0.0395(7) 0.0053(6) 0.0181(6) 0.0198(7)
F002 0.0830(10) 0.0701(9) 0.0415(7) 0.0049(6) 0.0065(6) 0.0248(7)
F003 0.0610(8) 0.0547(8) 0.0825(10) -0.0116(7) 0.0169(7) 0.0197(6)
N004 0.0455(9) 0.0433(9) 0.0435(9) -0.0042(8) 0.0108(7) 0.0009(7)
C005 0.0329(9) 0.0338(9) 0.0412(10) -0.0044(8) 0.0085(7) -0.0033(7)
C006 0.0433(10) 0.0410(10) 0.0371(9) -0.0018(8) 0.0117(8) -0.0051(8)
C007 0.0444(10) 0.0420(11) 0.0376(10) 0.0008(9) 0.0048(8) 0.0010(8)
C008 0.0455(11) 0.0388(10) 0.0472(11) 0.0053(9) 0.0059(9) -0.0005(8)
C009 0.0390(10) 0.0358(10) 0.0600(12) -0.0077(9) 0.0133(9) 0.0018(8)
C00A 0.0524(11) 0.0475(12) 0.0434(11) -0.0091(9) 0.0141(9) 0.0019(9)

loop_
_atom_type_symbol
_atom_type_description
_atom_type_scat_dispersion_real
_atom_type_scat_dispersion_imag
_atom_type_scat_source
C C 0.0033 0.0016 'International Tables Vol C Tables 4.2.6.8 and 6.1.1.4'
H H 0.0000 0.0000 'International Tables Vol C Tables 4.2.6.8 and 6.1.1.4'
F F 0.0171 0.0103 'International Tables Vol C Tables 4.2.6.8 and 6.1.1.4'
N N 0.0061 0.0033 'International Tables Vol C Tables 4.2.6.8 and 6.1.1.4'

loop_
_geom_angle_atom_site_label_1
_geom_angle_atom_site_label_2
_geom_angle_atom_site_label_3
_geom_angle
_geom_angle_site_symmetry_1
_geom_angle_site_symmetry_3
_geom_angle_publ_flag
N004 N004 C005 115.1(2) 3_566 . ?
C006 C005 N004 129.18(17) . . ?
C006 C005 C007 115.19(16) . . ?
C007 C005 N004 115.58(15) . . ?
F001 C006 C005 119.78(17) . . ?
F001 C006 C008 116.68(17) . . ?
C008 C006 C005 123.50(17) . . ?
F002 C007 C005 117.83(16) . . ?
F002 C007 C00A 118.21(17) . . ?
C00A C007 C005 123.94(17) . . ?
C006 C008 H008 121.6 . . ?
C009 C008 C006 116.90(18) . . ?
C009 C008 H008 121.6 . . ?
F003 C009 C008 118.05(18) . . ?
F003 C009 C00A 118.32(19) . . ?
C00A C009 C008 123.63(18) . . ?
C007 C00A C009 116.82(18) . . ?
C007 C00A H00A 121.6 . . ?
C009 C00A H00A 121.6 . . ?

loop_
_geom_bond_atom_site_label_1
_geom_bond_atom_site_label_2
_geom_bond_distance
_geom_bond_site_symmetry_2
_geom_bond_publ_flag
F001 C006 1.355(2) . ?
F002 C007 1.353(2) . ?
F003 C009 1.364(2) . ?
N004 N004 1.249(3) 3_566 ?
N004 C005 1.434(2) . ?
C005 C006 1.400(2) . ?
C005 C007 1.406(2) . ?
C006 C008 1.386(2) . ?
C007 C00A 1.377(3) . ?
C008 H008 0.9300 . ?
C008 C009 1.383(3) . ?
C009 C00A 1.378(3) . ?
C00A H00A 0.9300 . ?

loop_
_geom_torsion_atom_site_label_1
_geom_torsion_atom_site_label_2
_geom_torsion_atom_site_label_3
_geom_torsion_atom_site_label_4
_geom_torsion
_geom_torsion_site_symmetry_1
_geom_torsion_site_symmetry_2
_geom_torsion_site_symmetry_3
_geom_torsion_site_symmetry_4
_geom_torsion_publ_flag
F001 C006 C008 C009 -178.05(15) . . . . ?
F002 C007 C00A C009 179.72(16) . . . . ?
F003 C009 C00A C007 -179.18(16) . . . . ?
N004 N004 C005 C006 -12.0(3) 3_566 . . . ?
N004 N004 C005 C007 170.6(2) 3_566 . . . ?
N004 C005 C006 F001 -0.5(3) . . . . ?
N004 C005 C006 C008 -178.20(16) . . . . ?
N004 C005 C007 F002 -1.8(2) . . . . ?
N004 C005 C007 C00A 179.54(17) . . . . ?
C005 C006 C008 C009 -0.2(3) . . . . ?
C005 C007 C00A C009 -1.6(3) . . . . ?
C006 C005 C007 F002 -179.61(16) . . . . ?
C006 C005 C007 C00A 1.7(3) . . . . ?
C006 C008 C009 F003 -179.94(15) . . . . ?
C006 C008 C009 C00A 0.4(3) . . . . ?
C007 C005 C006 F001 177.00(15) . . . . ?
C007 C005 C006 C008 -0.7(3) . . . . ?
C008 C009 C00A C007 0.5(3) . . . . ?
